data_7240886
loop_
_publ_author_name
'Pike, Sarah J.'
'Heliot, Armelle'
'Seaton, Colin C.'

_publ_section_title
;
 ortho-Substituent effect on the crystal packing and solid state
 speciation of aromatic C-nitroso compounds
;
_journal_name_full CrystEngComm
_journal_paper_doi 10.1039/D0CE00728E
_journal_year 2020
_chemical_formula_moiety 'C14 H14 N2 O2'
_chemical_formula_sum 'C14 H14 N2 O2'
_chemical_formula_weight 242.27
_chemical_name_common cis-o,o'-azodioxytoluene
_chemical_name_systematic 'Z-1, 2-bis(2-methylphenyl)diazene 1,2-dioxide'
_space_group_crystal_system monoclinic
_space_group_IT_number 15
_space_group_name_Hall '-I 2ya'
_space_group_name_H-M_alt 'I 1 2/a 1'
_atom_sites_solution_hydrogens geom
_audit_creation_date 2019-11-29
_audit_creation_method
;
Olex2 1.2
(compiled 2018.05.29 svn.r3510 for OlexSys, GUI svn.r5506)
;
_audit_update_record
;
2020-05-13 deposited with the CCDC.	2020-07-09 downloaded from the CCDC.
;
_cell_angle_alpha 90
_cell_angle_beta 90.000(7)
_cell_angle_gamma 90
_cell_formula_units_Z 8
_cell_length_a 15.1760(13)
_cell_length_b 10.4211(6)
_cell_length_c 15.5264(12)
_cell_measurement_reflns_used 3012
_cell_measurement_temperature 100(2)
_cell_measurement_theta_max 29.91
_cell_measurement_theta_min 2.35
_cell_volume 2455.5(3)
_computing_molecular_graphics 'Olex2 (Dolomanov et al., 2009)'
_computing_publication_material 'Olex2 (Dolomanov et al., 2009)'
_computing_structure_refinement 'ShelXL (Sheldrick, 2015)'
_computing_structure_solution 'SHELXT 2018/2 (Sheldrick, 2018)'
_diffrn_ambient_temperature 100.15
_diffrn_detector_area_resol_mean 8
_diffrn_measured_fraction_theta_full 0.821
_diffrn_measured_fraction_theta_max 0.883
_diffrn_measurement_device_type 'Bruker APEX-II CCD'
_diffrn_measurement_method '\f and \w scans'
_diffrn_radiation_monochromator graphite
_diffrn_radiation_type MoK\a
_diffrn_radiation_wavelength 0.71073
_diffrn_reflns_av_R_equivalents 0.1089
_diffrn_reflns_av_unetI/netI 0.1671
_diffrn_reflns_Laue_measured_fraction_full 0.821
_diffrn_reflns_Laue_measured_fraction_max 0.883
_diffrn_reflns_limit_h_max 20
_diffrn_reflns_limit_h_min -21
_diffrn_reflns_limit_k_max 14
_diffrn_reflns_limit_k_min -14
_diffrn_reflns_limit_l_max 22
_diffrn_reflns_limit_l_min -22
_diffrn_reflns_number 15757
_diffrn_reflns_point_group_measured_fraction_full 0.821
_diffrn_reflns_point_group_measured_fraction_max 0.883
_diffrn_reflns_theta_full 25.242
_diffrn_reflns_theta_max 30.603
_diffrn_reflns_theta_min 2.624
_diffrn_source 'sealed tube'
_diffrn_standards_number 0
_exptl_absorpt_coefficient_mu 0.089
_exptl_absorpt_correction_type none
_exptl_crystal_colour colourless
_exptl_crystal_colour_primary colourless
_exptl_crystal_density_diffrn 1.311
_exptl_crystal_description Block
_exptl_crystal_F_000 1024
_exptl_crystal_size_max 0.6
_exptl_crystal_size_mid 0.54
_exptl_crystal_size_min 0.45
_refine_diff_density_max 0.257
_refine_diff_density_min -0.220
_refine_diff_density_rms 0.049
_refine_ls_extinction_method none
_refine_ls_goodness_of_fit_ref 0.826
_refine_ls_hydrogen_treatment constr
_refine_ls_matrix_type full
_refine_ls_number_parameters 165
_refine_ls_number_reflns 3330
_refine_ls_number_restraints 0
_refine_ls_restrained_S_all 0.826
_refine_ls_R_factor_all 0.1260
_refine_ls_R_factor_gt 0.0522
_refine_ls_shift/su_max 0.000
_refine_ls_shift/su_mean 0.000
_refine_ls_structure_factor_coef Fsqd
_refine_ls_weighting_details 'w=1/[\s^2^(Fo^2^)+(0.0342P)^2^] where P=(Fo^2^+2Fc^2^)/3'
_refine_ls_weighting_scheme calc
_refine_ls_wR_factor_gt 0.0980
_refine_ls_wR_factor_ref 0.1121
_reflns_Friedel_coverage 0.000
_reflns_number_gt 1655
_reflns_number_total 3330
_reflns_threshold_expression 'I > 2\s(I)'
_cod_data_source_file d0ce00728e2.cif
_cod_data_source_block sp101e_pl
_cod_database_code 7240886
_shelx_shelxl_version_number 2018/3
_shelx_space_group_comment
;
The symmetry employed for this shelxl refinement is uniquely defined
by the following loop, which should always be used as a source of
symmetry information in preference to the above space-group names.
They are only intended as comments.
;
_olex2_refinement_description
;
1. Fixed Uiso
 At 1.2 times of:
  All C(H) groups
 At 1.5 times of:
  All C(H,H,H) groups
2.a Aromatic/amide H refined with riding coordinates:
 C11(H11), C12(H12), C10(H10), C13(H13), C5(H5), C6(H6), C3(H3), C4(H4)
2.b Idealised Me refined as rotating group:
 C14(H14a,H14b,H14c), C7(H7a,H7b,H7c)
;
_olex2_submission_special_instructions 'No special instructions were received'

loop_
_space_group_symop_operation_xyz
'x, y, z'
'-x+1/2, y, -z'
'x+1/2, y+1/2, z+1/2'
'-x+1, y+1/2, -z+1/2'
'-x, -y, -z'
'x-1/2, -y, z'
'-x+1/2, -y+1/2, -z+1/2'
'x, -y+1/2, z+1/2'

loop_
_atom_site_label
_atom_site_type_symbol
_atom_site_fract_x
_atom_site_fract_y
_atom_site_fract_z
_atom_site_U_iso_or_equiv
_atom_site_adp_type
_atom_site_occupancy
_atom_site_site_symmetry_order
_atom_site_calc_flag
_atom_site_refinement_flags_posn
_atom_site_refinement_flags_adp
_atom_site_refinement_flags_occupancy
_atom_site_disorder_assembly
_atom_site_disorder_group
O1 O -0.09590(9) -0.21513(12) -0.34684(8) 0.0217(3) Uani 1 1 d . . . . .
O2 O -0.00324(8) -0.22961(12) -0.20941(8) 0.0222(3) Uani 1 1 d . . . . .
N2 N -0.06604(10) -0.14964(14) -0.21288(9) 0.0153(3) Uani 1 1 d . . . . .
N1 N -0.11461(9) -0.14293(14) -0.28358(9) 0.0150(3) Uani 1 1 d . . . . .
C9 C -0.12000(11) -0.13133(17) -0.06582(11) 0.0149(4) Uani 1 1 d . . . . .
C8 C -0.08560(11) -0.06939(16) -0.13848(11) 0.0138(4) Uani 1 1 d . . . . .
C1 C -0.18717(11) -0.05328(16) -0.28979(11) 0.0153(4) Uani 1 1 d . . . . .
C11 C -0.11195(12) 0.07526(17) 0.00599(12) 0.0195(4) Uani 1 1 d . . . . .
H11 H -0.121547 0.125563 0.056151 0.023 Uiso 1 1 calc R . . . .
C12 C -0.07636(12) 0.13162(18) -0.06720(12) 0.0184(4) Uani 1 1 d . . . . .
H12 H -0.060917 0.219962 -0.066875 0.022 Uiso 1 1 calc R . . . .
C10 C -0.13356(12) -0.05401(17) 0.00628(12) 0.0178(4) Uani 1 1 d . . . . .
H10 H -0.158202 -0.090802 0.056815 0.021 Uiso 1 1 calc R . . . .
C2 C -0.18139(12) 0.04501(17) -0.35070(11) 0.0188(4) Uani 1 1 d . . . . .
C13 C -0.06345(11) 0.05880(17) -0.14054(11) 0.0156(4) Uani 1 1 d . . . . .
H13 H -0.039814 0.096349 -0.191280 0.019 Uiso 1 1 calc R . . . .
C5 C -0.33111(12) 0.01093(19) -0.24521(12) 0.0211(4) Uani 1 1 d . . . . .
H5 H -0.381989 -0.000980 -0.210475 0.025 Uiso 1 1 calc R . . . .
C6 C -0.26049(12) -0.07167(18) -0.23808(11) 0.0171(4) Uani 1 1 d . . . . .
H6 H -0.262098 -0.140577 -0.198054 0.021 Uiso 1 1 calc R . . . .
C14 C -0.14151(13) -0.27136(17) -0.06380(12) 0.0217(4) Uani 1 1 d . . . . .
H14A H -0.194118 -0.287468 -0.098778 0.032 Uiso 1 1 calc GR . . . .
H14B H -0.152695 -0.297939 -0.004252 0.032 Uiso 1 1 calc GR . . . .
H14C H -0.091824 -0.320424 -0.087054 0.032 Uiso 1 1 calc GR . . . .
C3 C -0.25394(14) 0.12711(19) -0.35563(13) 0.0257(4) Uani 1 1 d . . . . .
H3 H -0.253018 0.195705 -0.395917 0.031 Uiso 1 1 calc R . . . .
C4 C -0.32718(13) 0.1115(2) -0.30351(13) 0.0264(5) Uani 1 1 d . . . . .
H4 H -0.374995 0.169946 -0.307741 0.032 Uiso 1 1 calc R . . . .
C7 C -0.10223(13) 0.06432(18) -0.40738(12) 0.0237(4) Uani 1 1 d . . . . .
H7A H -0.048450 0.051863 -0.373461 0.035 Uiso 1 1 calc GR . . . .
H7B H -0.103000 0.151564 -0.430932 0.035 Uiso 1 1 calc GR . . . .
H7C H -0.103630 0.002141 -0.454708 0.035 Uiso 1 1 calc GR . . . .

loop_
_atom_site_aniso_label
_atom_site_aniso_U_11
_atom_site_aniso_U_22
_atom_site_aniso_U_33
_atom_site_aniso_U_23
_atom_site_aniso_U_13
_atom_site_aniso_U_12
O1 0.0303(7) 0.0203(7) 0.0145(7) -0.0067(5) 0.0001(6) 0.0041(6)
O2 0.0213(7) 0.0228(7) 0.0224(7) -0.0006(5) -0.0006(6) 0.0100(6)
N2 0.0176(8) 0.0138(8) 0.0144(7) 0.0001(6) 0.0002(6) 0.0027(6)
N1 0.0181(8) 0.0160(8) 0.0108(7) -0.0012(6) 0.0001(6) -0.0003(6)
C9 0.0156(9) 0.0170(9) 0.0120(8) 0.0007(7) -0.0034(7) 0.0002(7)
C8 0.0117(8) 0.0193(9) 0.0104(8) -0.0025(7) -0.0028(7) 0.0021(7)
C1 0.0167(9) 0.0149(9) 0.0142(9) -0.0035(7) -0.0048(7) 0.0008(7)
C11 0.0225(10) 0.0212(10) 0.0148(9) -0.0046(7) -0.0033(8) 0.0027(8)
C12 0.0191(9) 0.0168(9) 0.0195(9) 0.0005(7) -0.0045(8) -0.0011(7)
C10 0.0182(9) 0.0222(10) 0.0129(9) 0.0010(7) -0.0011(7) 0.0002(8)
C2 0.0237(10) 0.0181(10) 0.0144(9) -0.0002(7) -0.0026(7) -0.0010(8)
C13 0.0145(8) 0.0184(9) 0.0139(9) 0.0036(7) -0.0021(7) -0.0001(7)
C5 0.0162(10) 0.0290(11) 0.0181(9) -0.0016(8) -0.0005(7) 0.0016(8)
C6 0.0194(9) 0.0197(10) 0.0122(8) 0.0002(7) -0.0023(7) -0.0018(7)
C14 0.0259(10) 0.0215(10) 0.0175(10) 0.0004(8) 0.0017(8) 0.0000(8)
C3 0.0307(11) 0.0228(10) 0.0237(11) 0.0049(8) -0.0010(9) 0.0050(9)
C4 0.0248(11) 0.0294(12) 0.0248(11) 0.0018(8) -0.0026(9) 0.0108(9)
C7 0.0295(11) 0.0203(10) 0.0212(10) 0.0027(8) 0.0012(9) -0.0021(8)

loop_
_atom_type_symbol
_atom_type_description
_atom_type_scat_dispersion_real
_atom_type_scat_dispersion_imag
_atom_type_scat_source
C C 0.0033 0.0016 'International Tables Vol C Tables 4.2.6.8 and 6.1.1.4'
H H 0.0000 0.0000 'International Tables Vol C Tables 4.2.6.8 and 6.1.1.4'
N N 0.0061 0.0033 'International Tables Vol C Tables 4.2.6.8 and 6.1.1.4'
O O 0.0106 0.0060 'International Tables Vol C Tables 4.2.6.8 and 6.1.1.4'

loop_
_geom_angle_atom_site_label_1
_geom_angle_atom_site_label_2
_geom_angle_atom_site_label_3
_geom_angle
_geom_angle_site_symmetry_1
_geom_angle_site_symmetry_3
_geom_angle_publ_flag
O2 N2 N1 119.26(14) . . ?
O2 N2 C8 119.81(14) . . ?
N1 N2 C8 120.91(14) . . ?
O1 N1 N2 119.05(14) . . ?
O1 N1 C1 120.08(14) . . ?
N2 N1 C1 120.86(14) . . ?
C8 C9 C14 123.22(16) . . ?
C10 C9 C8 115.80(16) . . ?
C10 C9 C14 120.98(16) . . ?
C9 C8 N2 116.75(15) . . ?
C13 C8 N2 119.25(16) . . ?
C13 C8 C9 123.80(17) . . ?
C2 C1 N1 118.08(15) . . ?
C6 C1 N1 118.89(15) . . ?
C6 C1 C2 122.97(16) . . ?
C12 C11 H11 119.8 . . ?
C10 C11 H11 119.8 . . ?
C10 C11 C12 120.37(17) . . ?
C11 C12 H12 120.1 . . ?
C13 C12 C11 119.81(17) . . ?
C13 C12 H12 120.1 . . ?
C9 C10 H10 119.2 . . ?
C11 C10 C9 121.59(18) . . ?
C11 C10 H10 119.2 . . ?
C1 C2 C7 123.02(16) . . ?
C3 C2 C1 115.90(16) . . ?
C3 C2 C7 121.07(16) . . ?
C8 C13 C12 118.59(17) . . ?
C8 C13 H13 120.7 . . ?
C12 C13 H13 120.7 . . ?
C6 C5 H5 120.3 . . ?
C6 C5 C4 119.39(17) . . ?
C4 C5 H5 120.3 . . ?
C1 C6 H6 120.3 . . ?
C5 C6 C1 119.43(17) . . ?
C5 C6 H6 120.3 . . ?
C9 C14 H14A 109.5 . . ?
C9 C14 H14B 109.5 . . ?
C9 C14 H14C 109.5 . . ?
H14A C14 H14B 109.5 . . ?
H14A C14 H14C 109.5 . . ?
H14B C14 H14C 109.5 . . ?
C2 C3 H3 119.0 . . ?
C4 C3 C2 121.92(18) . . ?
C4 C3 H3 119.0 . . ?
C5 C4 H4 119.8 . . ?
C3 C4 C5 120.36(18) . . ?
C3 C4 H4 119.8 . . ?
C2 C7 H7A 109.5 . . ?
C2 C7 H7B 109.5 . . ?
C2 C7 H7C 109.5 . . ?
H7A C7 H7B 109.5 . . ?
H7A C7 H7C 109.5 . . ?
H7B C7 H7C 109.5 . . ?

loop_
_geom_bond_atom_site_label_1
_geom_bond_atom_site_label_2
_geom_bond_distance
_geom_bond_site_symmetry_2
_geom_bond_publ_flag
O1 N1 1.2695(18) . ?
O2 N2 1.2671(18) . ?
N2 N1 1.3241(19) . ?
N2 C8 1.457(2) . ?
N1 C1 1.447(2) . ?
C9 C8 1.401(2) . ?
C9 C10 1.395(3) . ?
C9 C14 1.496(2) . ?
C8 C13 1.378(2) . ?
C1 C2 1.397(2) . ?
C1 C6 1.385(2) . ?
C11 H11 0.9500 . ?
C11 C12 1.389(3) . ?
C11 C10 1.387(2) . ?
C12 H12 0.9500 . ?
C12 C13 1.382(3) . ?
C10 H10 0.9500 . ?
C2 C3 1.397(3) . ?
C2 C7 1.503(3) . ?
C13 H13 0.9500 . ?
C5 H5 0.9500 . ?
C5 C6 1.379(3) . ?
C5 C4 1.386(3) . ?
C6 H6 0.9500 . ?
C14 H14A 0.9800 . ?
C14 H14B 0.9800 . ?
C14 H14C 0.9800 . ?
C3 H3 0.9500 . ?
C3 C4 1.384(3) . ?
C4 H4 0.9500 . ?
C7 H7A 0.9800 . ?
C7 H7B 0.9800 . ?
C7 H7C 0.9800 . ?

loop_
_geom_torsion_atom_site_label_1
_geom_torsion_atom_site_label_2
_geom_torsion_atom_site_label_3
_geom_torsion_atom_site_label_4
_geom_torsion
_geom_torsion_site_symmetry_1
_geom_torsion_site_symmetry_2
_geom_torsion_site_symmetry_3
_geom_torsion_site_symmetry_4
_geom_torsion_publ_flag
O1 N1 C1 C2 -63.6(2) . . . . ?
O1 N1 C1 C6 113.65(18) . . . . ?
O2 N2 N1 O1 -1.4(2) . . . . ?
O2 N2 N1 C1 179.68(15) . . . . ?
O2 N2 C8 C9 -68.8(2) . . . . ?
O2 N2 C8 C13 106.28(19) . . . . ?
N2 N1 C1 C2 115.29(18) . . . . ?
N2 N1 C1 C6 -67.4(2) . . . . ?
N2 C8 C13 C12 -175.23(16) . . . . ?
N1 N2 C8 C9 109.31(18) . . . . ?
N1 N2 C8 C13 -75.6(2) . . . . ?
N1 C1 C2 C3 178.51(16) . . . . ?
N1 C1 C2 C7 -2.3(3) . . . . ?
N1 C1 C6 C5 -178.12(16) . . . . ?
C9 C8 C13 C12 -0.6(3) . . . . ?
C8 N2 N1 O1 -179.47(15) . . . . ?
C8 N2 N1 C1 1.6(2) . . . . ?
C8 C9 C10 C11 -1.6(3) . . . . ?
C1 C2 C3 C4 -0.3(3) . . . . ?
C11 C12 C13 C8 -0.8(3) . . . . ?
C12 C11 C10 C9 0.4(3) . . . . ?
C10 C9 C8 N2 176.51(15) . . . . ?
C10 C9 C8 C13 1.7(2) . . . . ?
C10 C11 C12 C13 0.8(3) . . . . ?
C2 C1 C6 C5 -1.0(3) . . . . ?
C2 C3 C4 C5 -1.2(3) . . . . ?
C6 C1 C2 C3 1.3(3) . . . . ?
C6 C1 C2 C7 -179.43(17) . . . . ?
C6 C5 C4 C3 1.5(3) . . . . ?
C14 C9 C8 N2 -3.5(2) . . . . ?
C14 C9 C8 C13 -178.32(16) . . . . ?
C14 C9 C10 C11 178.43(17) . . . . ?
C4 C5 C6 C1 -0.5(3) . . . . ?
C7 C2 C3 C4 -179.51(18) . . . . ?
